data_7706345
loop_
_publ_author_name
'Hu, Chen'
'Zhao, Yingnan'
'Han, Xiao'
'Song, Jiaqi'
'Ding, Jie'
'Hou, Hongwei'

_publ_section_title
;
 Facilely controllable synthesis of copper-benzothiadiazole complexes
 <i>via</i> solvothermal reactions: exploring the customized synthetic
 approach by experiments.
;
_journal_issue 5
_journal_name_full 'Dalton transactions (Cambridge, England : 2003)'
_journal_page_first 1816
_journal_page_last 1823
_journal_paper_doi 10.1039/d0dt03817b
_journal_volume 50
_journal_year 2021
_chemical_formula_moiety 'C16 H8 Cu0.5 N6 S, Cl Cu0.5'
_chemical_formula_sum 'C16 H8 Cl Cu N6 S'
_chemical_formula_weight 415.33
_space_group_crystal_system triclinic
_space_group_IT_number 2
_space_group_name_Hall '-P 1'
_space_group_name_H-M_alt 'P -1'
_atom_sites_solution_hydrogens geom
_atom_sites_solution_primary iterative
_audit_block_doi 10.5517/ccdc.csd.cc2667pc
_audit_creation_date 2020-12-19
_audit_creation_method
;
Olex2 1.2-beta
(compiled 2018.05.29 svn.r3508 for OlexSys, GUI svn.r5506)
;
_audit_update_record
;
2020-12-31 deposited with the CCDC.	2021-01-05 downloaded from the CCDC.
;
_cell_angle_alpha 98.887(8)
_cell_angle_beta 99.985(5)
_cell_angle_gamma 94.096(7)
_cell_formula_units_Z 2
_cell_length_a 7.9536(13)
_cell_length_b 7.9780(17)
_cell_length_c 12.239(2)
_cell_measurement_reflns_used 9820
_cell_measurement_temperature 273(2)
_cell_measurement_theta_max 27.53
_cell_measurement_theta_min 2.60
_cell_volume 751.8(2)
_computing_cell_refinement 'SAINT v8.37A (Bruker, 2015)'
_computing_data_collection 'Bruker APEX2'
_computing_data_reduction 'SAINT v8.37A (Bruker, 2015)'
_computing_molecular_graphics 'Olex2 (Dolomanov et al., 2009)'
_computing_publication_material 'Olex2 (Dolomanov et al., 2009)'
_computing_structure_refinement 'ShelXL (Sheldrick, 2015)'
_computing_structure_solution 'olex2.solve (Bourhis et al., 2015)'
_diffrn_ambient_temperature 273.15
_diffrn_measured_fraction_theta_full 0.997
_diffrn_measured_fraction_theta_max 0.990
_diffrn_measurement_device_type 'Bruker APEX-II CCD'
_diffrn_measurement_method '\f and \w scans'
_diffrn_radiation_type MoK\a
_diffrn_radiation_wavelength 0.71073
_diffrn_reflns_av_R_equivalents 0.0317
_diffrn_reflns_av_unetI/netI 0.0149
_diffrn_reflns_Laue_measured_fraction_full 0.997
_diffrn_reflns_Laue_measured_fraction_max 0.990
_diffrn_reflns_limit_h_max 10
_diffrn_reflns_limit_h_min -10
_diffrn_reflns_limit_k_max 10
_diffrn_reflns_limit_k_min -10
_diffrn_reflns_limit_l_max 15
_diffrn_reflns_limit_l_min -15
_diffrn_reflns_number 34289
_diffrn_reflns_point_group_measured_fraction_full 0.997
_diffrn_reflns_point_group_measured_fraction_max 0.990
_diffrn_reflns_theta_full 25.242
_diffrn_reflns_theta_max 27.568
_diffrn_reflns_theta_min 2.859
_diffrn_standards_number 0
_exptl_absorpt_coefficient_mu 1.781
_exptl_absorpt_correction_T_max 0.7456
_exptl_absorpt_correction_T_min 0.5841
_exptl_absorpt_correction_type multi-scan
_exptl_absorpt_process_details
;
SADABS-2016/2 (Bruker,2016/2) was used for absorption correction.
wR2(int) was 0.1049 before and 0.0459 after correction.
The Ratio of minimum to maximum transmission is 0.7834.
The \l/2 correction factor is Not present.
;
_exptl_crystal_colour yellow
_exptl_crystal_colour_primary yellow
_exptl_crystal_density_diffrn 1.835
_exptl_crystal_description block
_exptl_crystal_F_000 416
_exptl_crystal_size_max 0.19
_exptl_crystal_size_mid 0.18
_exptl_crystal_size_min 0.18
_refine_diff_density_max 0.448
_refine_diff_density_min -0.318
_refine_diff_density_rms 0.050
_refine_ls_extinction_method none
_refine_ls_goodness_of_fit_ref 1.047
_refine_ls_hydrogen_treatment constr
_refine_ls_matrix_type full
_refine_ls_number_parameters 229
_refine_ls_number_reflns 3453
_refine_ls_number_restraints 0
_refine_ls_restrained_S_all 1.047
_refine_ls_R_factor_all 0.0299
_refine_ls_R_factor_gt 0.0262
_refine_ls_shift/su_max 0.001
_refine_ls_shift/su_mean 0.000
_refine_ls_structure_factor_coef Fsqd
_refine_ls_weighting_details 'w=1/[\s^2^(Fo^2^)+(0.0359P)^2^+0.3585P] where P=(Fo^2^+2Fc^2^)/3'
_refine_ls_weighting_scheme calc
_refine_ls_wR_factor_gt 0.0693
_refine_ls_wR_factor_ref 0.0714
_reflns_Friedel_coverage 0.000
_reflns_number_gt 3142
_reflns_number_total 3453
_reflns_threshold_expression 'I > 2\s(I)'
_cod_data_source_file d0dt03817b2.cif
_cod_data_source_block p_a
_cod_depositor_comments 'Adding full bibliography for 7706342--7706346.cif.'
_cod_database_code 7706345
_shelx_shelxl_version_number 2016/6
_shelx_space_group_comment
;
The symmetry employed for this shelxl refinement is uniquely defined
by the following loop, which should always be used as a source of
symmetry information in preference to the above space-group names.
They are only intended as comments.
;
_shelx_estimated_absorpt_t_max 0.740
_shelx_estimated_absorpt_t_min 0.728
_olex2_refinement_description
;
1. Fixed Uiso
 At 1.2 times of:
  All C(H) groups
2.a Aromatic/amide H refined with riding coordinates:
 C1(H1), C16(H16), C4(H4), C14(H14), C13(H13), C2(H2), C15(H15), C3(H3)
;
_olex2_submission_special_instructions 'No special instructions were received'

loop_
_space_group_symop_operation_xyz
'x, y, z'
'-x, -y, -z'

loop_
_atom_site_label
_atom_site_type_symbol
_atom_site_fract_x
_atom_site_fract_y
_atom_site_fract_z
_atom_site_U_iso_or_equiv
_atom_site_adp_type
_atom_site_occupancy
_atom_site_site_symmetry_order
_atom_site_calc_flag
_atom_site_refinement_flags_posn
_atom_site_refinement_flags_adp
_atom_site_refinement_flags_occupancy
_atom_site_disorder_assembly
_atom_site_disorder_group
Cu1 Cu 0.500000 0.000000 0.500000 0.03080(9) Uani 1 2 d S T P . .
Cu2 Cu 1.000000 0.500000 1.000000 0.05121(11) Uani 1 2 d S T P . .
S1 S 0.90273(6) 0.43095(6) 0.71669(4) 0.03838(11) Uani 1 1 d . . . . .
Cl1 Cl 0.77828(8) 0.38065(9) 1.04030(5) 0.06466(17) Uani 1 1 d . . . . .
N4 N 0.44849(17) 0.31298(16) 0.26427(11) 0.0269(3) Uani 1 1 d . . . . .
N6 N 0.67037(17) 0.71252(17) 0.29836(12) 0.0287(3) Uani 1 1 d . . . . .
N3 N 0.48913(17) 0.17311(17) 0.41194(11) 0.0289(3) Uani 1 1 d . . . . .
N5 N 0.87205(18) 0.79645(18) 0.45775(13) 0.0347(3) Uani 1 1 d . . . . .
N1 N 0.75251(19) 0.30573(19) 0.62701(12) 0.0346(3) Uani 1 1 d . . . . .
N2 N 0.92966(19) 0.58504(19) 0.64669(12) 0.0358(3) Uani 1 1 d . . . . .
C11 C 0.6686(2) 0.5797(2) 0.36020(13) 0.0273(3) Uani 1 1 d . . . . .
C7 C 0.5976(2) 0.32189(19) 0.43553(13) 0.0273(3) Uani 1 1 d . . . . .
C5 C 0.3972(2) 0.1705(2) 0.30897(14) 0.0284(3) Uani 1 1 d . . . . .
C6 C 0.57422(19) 0.41448(19) 0.34715(13) 0.0261(3) Uani 1 1 d . . . . .
C10 C 0.7925(2) 0.6396(2) 0.45815(14) 0.0293(3) Uani 1 1 d . . . . .
C8 C 0.7199(2) 0.3822(2) 0.53646(13) 0.0281(3) Uani 1 1 d . . . . .
C1 C 0.3820(2) 0.3245(2) 0.15354(14) 0.0345(4) Uani 1 1 d . . . . .
H1 H 0.424355 0.412472 0.120910 0.041 Uiso 1 1 calc R . . . .
C9 C 0.8204(2) 0.5419(2) 0.54772(13) 0.0293(3) Uani 1 1 d . . . . .
C12 C 0.7986(2) 0.8390(2) 0.36136(15) 0.0326(3) Uani 1 1 d . . . . .
C16 C 0.5700(2) 0.7419(2) 0.20013(15) 0.0364(4) Uani 1 1 d . . . . .
H16 H 0.479215 0.662589 0.162222 0.044 Uiso 1 1 calc R . . . .
C4 C 0.2632(2) 0.0502(2) 0.24649(16) 0.0377(4) Uani 1 1 d . . . . .
H4 H 0.224138 -0.041407 0.277237 0.045 Uiso 1 1 calc R . . . .
C14 C 0.7404(3) 1.0116(2) 0.21711(18) 0.0431(4) Uani 1 1 d . . . . .
H14 H 0.764927 1.108261 0.186568 0.052 Uiso 1 1 calc R . . . .
C13 C 0.8343(2) 0.9898(2) 0.31697(17) 0.0394(4) Uani 1 1 d . . . . .
H13 H 0.921179 1.072699 0.355972 0.047 Uiso 1 1 calc R . . . .
C2 C 0.2555(3) 0.2074(2) 0.09319(15) 0.0398(4) Uani 1 1 d . . . . .
H2 H 0.209432 0.217043 0.019478 0.048 Uiso 1 1 calc R . . . .
C15 C 0.6048(3) 0.8868(2) 0.15945(16) 0.0404(4) Uani 1 1 d . . . . .
H15 H 0.538669 0.904708 0.092566 0.048 Uiso 1 1 calc R . . . .
C3 C 0.1919(2) 0.0701(2) 0.14053(17) 0.0434(4) Uani 1 1 d . . . . .
H3 H 0.101218 -0.006512 0.099062 0.052 Uiso 1 1 calc R . . . .

loop_
_atom_site_aniso_label
_atom_site_aniso_U_11
_atom_site_aniso_U_22
_atom_site_aniso_U_33
_atom_site_aniso_U_23
_atom_site_aniso_U_13
_atom_site_aniso_U_12
Cu1 0.03559(16) 0.02612(15) 0.03123(15) 0.01039(11) 0.00399(11) 0.00024(11)
Cu2 0.0492(2) 0.0518(2) 0.0487(2) 0.01181(16) -0.00177(16) -0.00108(16)
S1 0.0415(2) 0.0436(2) 0.0280(2) 0.00723(17) 0.00021(17) 0.00385(19)
Cl1 0.0530(3) 0.0751(4) 0.0640(4) 0.0275(3) -0.0021(3) -0.0083(3)
N4 0.0278(6) 0.0253(6) 0.0277(6) 0.0059(5) 0.0047(5) 0.0017(5)
N6 0.0283(6) 0.0266(6) 0.0326(7) 0.0088(5) 0.0070(5) 0.0010(5)
N3 0.0293(6) 0.0264(6) 0.0309(7) 0.0073(5) 0.0043(5) -0.0001(5)
N5 0.0339(7) 0.0305(7) 0.0382(8) 0.0058(6) 0.0057(6) -0.0041(6)
N1 0.0377(8) 0.0356(7) 0.0300(7) 0.0089(6) 0.0025(6) 0.0026(6)
N2 0.0359(7) 0.0370(8) 0.0312(7) 0.0028(6) 0.0014(6) 0.0012(6)
C11 0.0276(7) 0.0261(7) 0.0302(8) 0.0084(6) 0.0079(6) 0.0029(6)
C7 0.0281(7) 0.0252(7) 0.0294(8) 0.0065(6) 0.0058(6) 0.0025(6)
C5 0.0292(7) 0.0250(7) 0.0315(8) 0.0069(6) 0.0051(6) 0.0023(6)
C6 0.0247(7) 0.0267(7) 0.0269(7) 0.0053(6) 0.0047(6) 0.0020(6)
C10 0.0279(7) 0.0283(8) 0.0313(8) 0.0036(6) 0.0068(6) 0.0004(6)
C8 0.0293(7) 0.0286(7) 0.0276(7) 0.0065(6) 0.0065(6) 0.0039(6)
C1 0.0403(9) 0.0350(9) 0.0281(8) 0.0086(7) 0.0042(7) 0.0021(7)
C9 0.0276(7) 0.0303(8) 0.0296(8) 0.0033(6) 0.0057(6) 0.0025(6)
C12 0.0302(8) 0.0278(8) 0.0401(9) 0.0049(7) 0.0100(7) -0.0008(6)
C16 0.0380(9) 0.0360(9) 0.0356(9) 0.0112(7) 0.0035(7) 0.0040(7)
C4 0.0369(9) 0.0303(8) 0.0430(10) 0.0094(7) -0.0001(7) -0.0046(7)
C14 0.0506(11) 0.0331(9) 0.0534(11) 0.0185(8) 0.0208(9) 0.0043(8)
C13 0.0409(9) 0.0305(8) 0.0488(11) 0.0101(8) 0.0138(8) -0.0033(7)
C2 0.0449(10) 0.0408(10) 0.0308(8) 0.0064(7) -0.0011(7) 0.0044(8)
C15 0.0461(10) 0.0394(9) 0.0396(9) 0.0157(8) 0.0093(8) 0.0087(8)
C3 0.0397(10) 0.0384(10) 0.0445(10) 0.0031(8) -0.0060(8) -0.0049(8)

loop_
_atom_type_symbol
_atom_type_description
_atom_type_scat_dispersion_real
_atom_type_scat_dispersion_imag
_atom_type_scat_source
C C 0.0033 0.0016 'International Tables Vol C Tables 4.2.6.8 and 6.1.1.4'
H H 0.0000 0.0000 'International Tables Vol C Tables 4.2.6.8 and 6.1.1.4'
Cl Cl 0.1484 0.1585 'International Tables Vol C Tables 4.2.6.8 and 6.1.1.4'
Cu Cu 0.3201 1.2651 'International Tables Vol C Tables 4.2.6.8 and 6.1.1.4'
N N 0.0061 0.0033 'International Tables Vol C Tables 4.2.6.8 and 6.1.1.4'
S S 0.1246 0.1234 'International Tables Vol C Tables 4.2.6.8 and 6.1.1.4'

loop_
_geom_angle_atom_site_label_1
_geom_angle_atom_site_label_2
_geom_angle_atom_site_label_3
_geom_angle
_geom_angle_site_symmetry_1
_geom_angle_site_symmetry_3
_geom_angle_publ_flag
N3 Cu1 N3 180.0 2_656 . ?
Cl1 Cu2 Cl1 180.0 2_767 . ?
N2 S1 N1 100.51(8) . . ?
C5 N4 C6 107.27(12) . . ?
C1 N4 C5 119.70(14) . . ?
C1 N4 C6 132.88(14) . . ?
C11 N6 C12 106.10(13) . . ?
C16 N6 C11 133.48(15) . . ?
C16 N6 C12 120.26(14) . . ?
C7 N3 Cu1 124.85(11) . . ?
C5 N3 Cu1 128.80(11) . . ?
C5 N3 C7 105.70(13) . . ?
C12 N5 C10 104.59(14) . . ?
C8 N1 S1 106.01(12) . . ?
C9 N2 S1 106.24(12) . . ?
N6 C11 C6 136.32(15) . . ?
N6 C11 C10 104.04(13) . . ?
C10 C11 C6 119.62(14) . . ?
N3 C7 C6 111.70(14) . . ?
N3 C7 C8 126.65(14) . . ?
C6 C7 C8 121.65(14) . . ?
N4 C5 C4 120.01(15) . . ?
N3 C5 N4 110.82(14) . . ?
N3 C5 C4 129.17(15) . . ?
N4 C6 C11 136.13(14) . . ?
C7 C6 N4 104.42(13) . . ?
C7 C6 C11 119.39(14) . . ?
N5 C10 C11 112.80(14) . . ?
N5 C10 C9 126.25(15) . . ?
C11 C10 C9 120.90(14) . . ?
N1 C8 C7 127.03(15) . . ?
N1 C8 C9 113.70(15) . . ?
C7 C8 C9 119.26(14) . . ?
N4 C1 H1 120.1 . . ?
C2 C1 N4 119.74(16) . . ?
C2 C1 H1 120.1 . . ?
N2 C9 C10 127.40(15) . . ?
N2 C9 C8 113.53(15) . . ?
C8 C9 C10 119.03(14) . . ?
N6 C12 C13 119.04(16) . . ?
N5 C12 N6 112.42(14) . . ?
N5 C12 C13 128.54(16) . . ?
N6 C16 H16 120.1 . . ?
C15 C16 N6 119.71(17) . . ?
C15 C16 H16 120.1 . . ?
C5 C4 H4 120.5 . . ?
C3 C4 C5 118.97(16) . . ?
C3 C4 H4 120.5 . . ?
C13 C14 H14 120.0 . . ?
C13 C14 C15 120.00(16) . . ?
C15 C14 H14 120.0 . . ?
C12 C13 H13 120.3 . . ?
C14 C13 C12 119.47(17) . . ?
C14 C13 H13 120.3 . . ?
C1 C2 H2 119.5 . . ?
C1 C2 C3 121.02(17) . . ?
C3 C2 H2 119.5 . . ?
C16 C15 C14 121.23(18) . . ?
C16 C15 H15 119.4 . . ?
C14 C15 H15 119.4 . . ?
C4 C3 C2 120.10(17) . . ?
C4 C3 H3 120.0 . . ?
C2 C3 H3 120.0 . . ?

loop_
_geom_bond_atom_site_label_1
_geom_bond_atom_site_label_2
_geom_bond_distance
_geom_bond_site_symmetry_2
_geom_bond_publ_flag
Cu1 N3 1.8765(13) 2_656 ?
Cu1 N3 1.8765(13) . ?
Cu2 Cl1 2.1134(7) 2_767 ?
Cu2 Cl1 2.1134(7) . ?
S1 N1 1.6328(16) . ?
S1 N2 1.6256(16) . ?
N4 C5 1.4004(19) . ?
N4 C6 1.401(2) . ?
N4 C1 1.386(2) . ?
N6 C11 1.3948(19) . ?
N6 C12 1.412(2) . ?
N6 C16 1.385(2) . ?
N3 C7 1.378(2) . ?
N3 C5 1.339(2) . ?
N5 C10 1.363(2) . ?
N5 C12 1.327(2) . ?
N1 C8 1.341(2) . ?
N2 C9 1.343(2) . ?
C11 C6 1.442(2) . ?
C11 C10 1.408(2) . ?
C7 C6 1.395(2) . ?
C7 C8 1.427(2) . ?
C5 C4 1.409(2) . ?
C10 C9 1.436(2) . ?
C8 C9 1.430(2) . ?
C1 H1 0.9300 . ?
C1 C2 1.351(3) . ?
C12 C13 1.425(2) . ?
C16 H16 0.9300 . ?
C16 C15 1.357(2) . ?
C4 H4 0.9300 . ?
C4 C3 1.360(3) . ?
C14 H14 0.9300 . ?
C14 C13 1.360(3) . ?
C14 C15 1.421(3) . ?
C13 H13 0.9300 . ?
C2 H2 0.9300 . ?
C2 C3 1.418(3) . ?
C15 H15 0.9300 . ?
C3 H3 0.9300 . ?

loop_
_geom_hbond_atom_site_label_D
_geom_hbond_atom_site_label_H
_geom_hbond_atom_site_label_A
_geom_hbond_distance_DH
_geom_hbond_distance_HA
_geom_hbond_distance_DA
_geom_hbond_angle_DHA
_geom_hbond_site_symmetry_A
C16 H16 Cl1 0.93 2.89 3.631(2) 138.0 2_666
C4 H4 N1 0.93 2.57 3.442(2) 156.6 2_656
C13 H13 N5 0.93 2.59 3.422(3) 149.0 2_776
